data_4343227
loop_
_publ_author_name
'Qiu, Jie'
'Vlaisavljevich, Bess'
'Jouffret, Laurent'
'Nguyen, Kevin'
'Szymanowski, Jennifer E. S.'
'Gagliardi, Laura'
'Burns, Peter C.'

_publ_section_title
;
 Cation templating and electronic structure effects in uranyl cage
 clusters probed by the isolation of peroxide-bridged uranyl dimers.
;
_journal_issue 9
_journal_name_full 'Inorganic chemistry'
_journal_page_first 4445
_journal_page_last 4455
_journal_paper_doi 10.1021/acs.inorgchem.5b00248
_journal_volume 54
_journal_year 2015
_chemical_formula_moiety Na6(UO2)2(O2)(C2O4)4(H2O)6
_chemical_formula_sum 'C8 Na6 O28 U2'
_chemical_formula_weight 1158.08
_chemical_melting_point ?
_chemical_name_common dimer13
_chemical_name_systematic
; 
 ? 
;
_space_group_IT_number 14
_symmetry_cell_setting monoclinic
_symmetry_space_group_name_Hall '-P 2ybc'
_symmetry_space_group_name_H-M 'P 1 21/c 1'
_atom_sites_solution_hydrogens none
_atom_sites_solution_primary direct
_atom_sites_solution_secondary difmap
_audit_creation_method SHELXL-97
_cell_angle_alpha 90.00
_cell_angle_beta 113.554(6)
_cell_angle_gamma 90.00
_cell_formula_units_Z 2
_cell_length_a 6.7371(13)
_cell_length_b 12.337(2)
_cell_length_c 16.243(3)
_cell_measurement_reflns_used 2842
_cell_measurement_temperature 100(2)
_cell_measurement_theta_max 27.49
_cell_measurement_theta_min 2.14
_cell_volume 1237.6(4)
_computing_cell_refinement APEX2
_computing_data_collection APEX2
_computing_data_reduction APEX2
_computing_molecular_graphics CrystalMaker
_computing_publication_material 'SHELCIF-97 (Sheldrick, 2008)'
_computing_structure_refinement 'SHELXL-97 (Sheldrick, 2008)'
_computing_structure_solution 'SHELXS-97 (Sheldrick, 2008)'
_diffrn_ambient_temperature 100(2)
_diffrn_detector_area_resol_mean 0
_diffrn_measured_fraction_theta_full 0.998
_diffrn_measured_fraction_theta_max 0.998
_diffrn_measurement_device_type 'Bruker APEX2 QUAZAR'
_diffrn_measurement_method Sphere
_diffrn_radiation_monochromator graphite
_diffrn_radiation_source 'fine-focus sealed tube'
_diffrn_radiation_type MoK\a
_diffrn_radiation_wavelength 0.71073
_diffrn_reflns_av_R_equivalents 0.0605
_diffrn_reflns_av_sigmaI/netI 0.0433
_diffrn_reflns_limit_h_max 8
_diffrn_reflns_limit_h_min -8
_diffrn_reflns_limit_k_max 16
_diffrn_reflns_limit_k_min -16
_diffrn_reflns_limit_l_max 20
_diffrn_reflns_limit_l_min -20
_diffrn_reflns_number 14432
_diffrn_reflns_theta_full 27.49
_diffrn_reflns_theta_max 27.49
_diffrn_reflns_theta_min 2.14
_exptl_absorpt_coefficient_mu 13.300
_exptl_absorpt_correction_T_max 0.481
_exptl_absorpt_correction_T_min 0.290
_exptl_absorpt_correction_type multi-scan
_exptl_absorpt_process_details SADABS
_exptl_crystal_colour yellow
_exptl_crystal_density_diffrn 3.108
_exptl_crystal_density_meas ?
_exptl_crystal_density_method 'not measured'
_exptl_crystal_description block
_exptl_crystal_F_000 1044
_exptl_crystal_size_max 0.120
_exptl_crystal_size_mid 0.080
_exptl_crystal_size_min 0.055
_refine_diff_density_max 1.905
_refine_diff_density_min -1.343
_refine_diff_density_rms 0.223
_refine_ls_extinction_method none
_refine_ls_goodness_of_fit_ref 1.070
_refine_ls_hydrogen_treatment none
_refine_ls_matrix_type full
_refine_ls_number_parameters 94
_refine_ls_number_reflns 2842
_refine_ls_number_restraints 0
_refine_ls_restrained_S_all 1.070
_refine_ls_R_factor_all 0.0331
_refine_ls_R_factor_gt 0.0282
_refine_ls_shift/su_max 0.001
_refine_ls_shift/su_mean 0.000
_refine_ls_structure_factor_coef Fsqd
_refine_ls_weighting_details 'calc w=1/[\s^2^(Fo^2^)+(0.0266P)^2^+3.6858P] where P=(Fo^2^+2Fc^2^)/3'
_refine_ls_weighting_scheme calc
_refine_ls_wR_factor_gt 0.0670
_refine_ls_wR_factor_ref 0.0695
_reflns_number_gt 2503
_reflns_number_total 2842
_reflns_threshold_expression >2sigma(I)
_cod_data_source_file ic5b00248_si_001.cif
_cod_data_source_block dimer13
_cod_depositor_comments
;
The following automatic conversions were performed:

'_chemical_melting_point' value 'n/a' was changed to '?' - the value
is undefined or not given.

'_symmetry_cell_setting' value 'Monoclinic' changed to 'monoclinic'
according to
/usr/data/users/saulius/crontab/automatic-downloads/current/ACS/lib/dictionaries/cif_core.dic
dictionary named 'cif_core.dic' version 2.4.2 from 2011-04-26.

'_exptl_crystal_density_meas' value 'n/a' was changed to '?' - the
value is perceived as not measured.

Automatic conversion script
Id: cif_fix_values 3271 2015-04-21 07:52:19Z andrius 
;
_cod_original_sg_symbol_H-M P2(1)/c
_cod_database_code 4343227

loop_
_symmetry_equiv_pos_as_xyz
'x, y, z'
'-x, y+1/2, -z+1/2'
'-x, -y, -z'
'x, -y-1/2, z-1/2'

loop_
_atom_site_label
_atom_site_type_symbol
_atom_site_fract_x
_atom_site_fract_y
_atom_site_fract_z
_atom_site_U_iso_or_equiv
_atom_site_adp_type
_atom_site_occupancy
_atom_site_symmetry_multiplicity
_atom_site_calc_flag
U1 U 0.16875(3) -0.057410(15) -0.359671(12) 0.00778(8) Uani 1 1 d
Na1 Na -0.2019(4) -0.06581(17) -0.21131(15) 0.0146(5) Uiso 1 1 d
Na2 Na -0.3647(4) -0.19631(19) -0.43442(15) 0.0193(5) Uiso 1 1 d
Na3 Na 0.7407(4) -0.01504(18) -0.00859(14) 0.0129(5) Uiso 1 1 d
O1 O 0.0218(7) 0.0568(3) -0.4847(3) 0.0141(8) Uiso 1 1 d
O2 O -0.0819(7) -0.0560(3) -0.3460(3) 0.0153(9) Uiso 1 1 d
O3 O 0.4218(7) -0.0660(3) -0.3700(3) 0.0129(8) Uiso 1 1 d
O4 O 0.2465(6) 0.2634(3) -0.2193(3) 0.0151(8) Uiso 1 1 d
O5 O 0.2777(7) -0.3874(3) -0.2292(3) 0.0154(8) Uiso 1 1 d
O6 O 0.2899(6) -0.2095(3) -0.2545(2) 0.0111(8) Uiso 1 1 d
O7 O 0.1985(6) 0.1353(3) -0.3233(2) 0.0103(8) Uiso 1 1 d
O8 O 0.0882(6) -0.4188(3) -0.4104(3) 0.0122(8) Uiso 1 1 d
O9 O 0.3614(6) -0.0119(3) -0.2004(2) 0.0129(8) Uiso 1 1 d
O10 O 0.4111(6) 0.1065(3) -0.0894(2) 0.0116(8) Uiso 1 1 d
O11 O 0.0553(7) -0.2379(3) -0.4265(3) 0.0163(9) Uiso 1 1 d
O12 O 0.3209(7) -0.3355(3) -0.0576(3) 0.0167(9) Uiso 1 1 d
O13 O 0.1567(7) -0.1223(3) -0.1037(3) 0.0174(9) Uiso 1 1 d
O14 O 0.6805(7) -0.1733(3) -0.0973(3) 0.0223(9) Uiso 1 1 d
C1 C 0.1175(9) -0.3246(4) -0.3818(3) 0.0102(10) Uiso 1 1 d
C2 C 0.2391(9) -0.3081(4) -0.2789(3) 0.0091(10) Uiso 1 1 d
C3 C 0.2556(9) 0.1699(4) -0.2432(3) 0.0106(10) Uiso 1 1 d
C4 C 0.3536(9) 0.0813(4) -0.1700(4) 0.0106(11) Uiso 1 1 d

loop_
_atom_site_aniso_label
_atom_site_aniso_U_11
_atom_site_aniso_U_22
_atom_site_aniso_U_33
_atom_site_aniso_U_23
_atom_site_aniso_U_13
_atom_site_aniso_U_12
U1 0.00886(12) 0.00683(11) 0.00669(11) 0.00030(7) 0.00210(8) 0.00007(7)

loop_
_atom_type_symbol
_atom_type_description
_atom_type_scat_dispersion_real
_atom_type_scat_dispersion_imag
_atom_type_scat_source
C C 0.0033 0.0016 'International Tables Vol C Tables 4.2.6.8 and 6.1.1.4'
Na Na 0.0362 0.0249 'International Tables Vol C Tables 4.2.6.8 and 6.1.1.4'
O O 0.0106 0.0060 'International Tables Vol C Tables 4.2.6.8 and 6.1.1.4'
U U -9.6767 9.6646 'International Tables Vol C Tables 4.2.6.8 and 6.1.1.4'

loop_
_geom_angle_atom_site_label_1
_geom_angle_atom_site_label_2
_geom_angle_atom_site_label_3
_geom_angle
_geom_angle_site_symmetry_1
_geom_angle_site_symmetry_3
O3 U1 O2 176.77(17) . .
O3 U1 O1 91.75(16) . 3_554
O2 U1 O1 89.83(17) . 3_554
O3 U1 O1 92.45(16) . .
O2 U1 O1 90.51(16) . .
O1 U1 O1 36.83(17) 3_554 .
O3 U1 O7 95.25(15) . .
O2 U1 O7 87.16(15) . .
O1 U1 O7 102.46(12) 3_554 .
O1 U1 O7 65.72(13) . .
O3 U1 O6 87.46(15) . .
O2 U1 O6 89.36(15) . .
O1 U1 O6 130.12(12) 3_554 .
O1 U1 O6 166.95(13) . .
O7 U1 O6 127.29(12) . .
O3 U1 O9 89.43(16) . .
O2 U1 O9 89.68(16) . .
O1 U1 O9 166.56(13) 3_554 .
O1 U1 O9 129.75(12) . .
O7 U1 O9 64.11(13) . .
O6 U1 O9 63.30(12) . .
O3 U1 O11 92.58(15) . .
O2 U1 O11 85.51(15) . .
O1 U1 O11 65.54(13) 3_554 .
O1 U1 O11 102.30(13) . .
O7 U1 O11 165.91(13) . .
O6 U1 O11 64.68(12) . .
O9 U1 O11 127.78(13) . .
O1 O1 U1 71.9(3) 3_554 3_554
O1 O1 U1 71.3(3) 3_554 .
U1 O1 U1 143.17(17) 3_554 .
C2 O6 U1 122.6(3) . .
C3 O7 U1 122.5(3) . .
C4 O9 U1 122.3(3) . .
C1 O11 U1 122.5(3) . .
O8 C1 O11 127.7(5) . .
O8 C1 C2 117.6(5) . .
O11 C1 C2 114.7(4) . .
O5 C2 O6 126.3(5) . .
O5 C2 C1 119.0(5) . .
O6 C2 C1 114.7(4) . .
O4 C3 O7 127.3(5) . .
O4 C3 C4 118.6(5) . .
O7 C3 C4 114.1(4) . .
O10 C4 O9 126.4(5) . .
O10 C4 C3 119.1(5) . .
O9 C4 C3 114.4(5) . .

loop_
_geom_bond_atom_site_label_1
_geom_bond_atom_site_label_2
_geom_bond_distance
_geom_bond_site_symmetry_2
U1 O3 1.782(4) .
U1 O2 1.789(4) .
U1 O1 2.334(4) 3_554
U1 O1 2.341(4) .
U1 O7 2.439(4) .
U1 O6 2.447(4) .
U1 O9 2.452(4) .
U1 O11 2.462(4) .
O1 O1 1.477(7) 3_554
O1 U1 2.334(4) 3_554
O4 C3 1.226(6) .
O5 C2 1.229(6) .
O6 C2 1.283(6) .
O7 C3 1.274(6) .
O8 C1 1.238(6) .
O9 C4 1.261(7) .
O10 C4 1.247(7) .
O11 C1 1.265(6) .
C1 C2 1.553(7) .
C3 C4 1.555(7) .

loop_
_geom_torsion_atom_site_label_1
_geom_torsion_atom_site_label_2
_geom_torsion_atom_site_label_3
_geom_torsion_atom_site_label_4
_geom_torsion
_geom_torsion_site_symmetry_1
_geom_torsion_site_symmetry_4
O3 U1 O1 O1 89.7(3) . 3_554
O2 U1 O1 O1 -89.0(3) . 3_554
O7 U1 O1 O1 -175.7(4) . 3_554
O6 U1 O1 O1 0.3(8) . 3_554
O9 U1 O1 O1 -179.0(2) . 3_554
O11 U1 O1 O1 -3.5(3) . 3_554
O3 U1 O1 U1 89.7(3) . 3_554
O2 U1 O1 U1 -89.0(3) . 3_554
O1 U1 O1 U1 0.0 3_554 3_554
O7 U1 O1 U1 -175.7(4) . 3_554
O6 U1 O1 U1 0.3(8) . 3_554
O9 U1 O1 U1 -179.0(2) . 3_554
O11 U1 O1 U1 -3.5(3) . 3_554
O3 U1 O6 C2 -95.9(4) . .
O2 U1 O6 C2 83.5(4) . .
O1 U1 O6 C2 -5.7(5) 3_554 .
O1 U1 O6 C2 -6.0(8) . .
O7 U1 O6 C2 169.5(4) . .
O9 U1 O6 C2 173.5(4) . .
O11 U1 O6 C2 -1.8(4) . .
O3 U1 O7 C3 -100.8(4) . .
O2 U1 O7 C3 77.1(4) . .
O1 U1 O7 C3 166.3(4) 3_554 .
O1 U1 O7 C3 168.9(4) . .
O6 U1 O7 C3 -10.0(4) . .
O9 U1 O7 C3 -14.0(4) . .
O11 U1 O7 C3 135.7(5) . .
O3 U1 O9 C4 109.9(4) . .
O2 U1 O9 C4 -73.2(4) . .
O1 U1 O9 C4 14.7(8) 3_554 .
O1 U1 O9 C4 17.2(5) . .
O7 U1 O9 C4 13.8(4) . .
O6 U1 O9 C4 -162.6(4) . .
O11 U1 O9 C4 -157.3(4) . .
O3 U1 O11 C1 81.1(4) . .
O2 U1 O11 C1 -96.2(4) . .
O1 U1 O11 C1 171.9(4) 3_554 .
O1 U1 O11 C1 174.2(4) . .
O7 U1 O11 C1 -155.1(5) . .
O6 U1 O11 C1 -4.8(4) . .
O9 U1 O11 C1 -10.1(5) . .
U1 O11 C1 O8 -172.2(4) . .
U1 O11 C1 C2 9.5(6) . .
U1 O6 C2 O5 -173.4(4) . .
U1 O6 C2 C1 6.7(6) . .
O8 C1 C2 O5 -8.8(8) . .
O11 C1 C2 O5 169.7(5) . .
O8 C1 C2 O6 171.1(5) . .
O11 C1 C2 O6 -10.4(7) . .
U1 O7 C3 O4 -169.0(4) . .
U1 O7 C3 C4 13.2(6) . .
U1 O9 C4 O10 165.7(4) . .
U1 O9 C4 C3 -12.6(6) . .
O4 C3 C4 O10 3.2(8) . .
O7 C3 C4 O10 -178.7(5) . .
O4 C3 C4 O9 -178.4(5) . .
O7 C3 C4 O9 -0.3(7) . .
